data_2202982
loop_
_publ_author_name
'Liu, Hui-Min'
'Zhang, Wei'
'Zhang, Wen-Qin'

_publ_section_title
;
 2,4,6-Trimethyl-1,3,5-tris(4-methylthiazol-2-ylsulfanylmethyl)benzene
;
_journal_issue 9
_journal_name_full 'Acta Crystallographica Section E'
_journal_page_first o1249
_journal_page_last o1250
_journal_paper_doi 10.1107/S1600536803016829
_journal_volume 59
_journal_year 2003
_chemical_formula_iupac 'C24 H27 N3 S6'
_chemical_formula_moiety 'C24 H27 N3 S6'
_chemical_formula_sum 'C24 H27 N3 S6'
_chemical_formula_weight 549.91
_chemical_melting_point .388E-305
_chemical_name_systematic
;
2,4,6-Trimethyl-1,3,5-tris(4-methylthiazol-2-ylsulfanylmethyl)benzene
;
_space_group_IT_number 14
_symmetry_cell_setting monoclinic
_symmetry_space_group_name_Hall '-P 2yn'
_symmetry_space_group_name_H-M 'P 1 21/n 1'
_cell_angle_alpha 90.00
_cell_angle_beta 93.420(6)
_cell_angle_gamma 90.00
_cell_formula_units_Z 4
_cell_length_a 12.216(4)
_cell_length_b 17.801(5)
_cell_length_c 12.528(4)
_cell_measurement_reflns_used 992
_cell_measurement_temperature 293(2)
_cell_measurement_theta_max 21.36
_cell_measurement_theta_min 2.54
_cell_volume 2719.4(15)
_computing_cell_refinement SMART
_computing_data_collection 'SMART (Bruker, 1997)'
_computing_data_reduction 'SAINT (Bruker, 1997) and SHELXTL (Bruker, 1997)'
_computing_molecular_graphics SHELXTL
_computing_publication_material SHELXTL
_computing_structure_refinement 'SHELXL97 (Sheldrick, 1997)'
_computing_structure_solution 'SHELXS97 (Sheldrick, 1997)'
_diffrn_ambient_temperature 293(2)
_diffrn_measured_fraction_theta_full 0.998
_diffrn_measured_fraction_theta_max 0.998
_diffrn_measurement_device_type 'Bruker SMART CCD area-detector'
_diffrn_measurement_method '\f and \w'
_diffrn_radiation_monochromator graphite
_diffrn_radiation_source 'fine-focus sealed tube'
_diffrn_radiation_type MoK\a
_diffrn_radiation_wavelength 0.71073
_diffrn_reflns_av_R_equivalents 0.0693
_diffrn_reflns_av_sigmaI/netI 0.0971
_diffrn_reflns_limit_h_max 13
_diffrn_reflns_limit_h_min -14
_diffrn_reflns_limit_k_max 21
_diffrn_reflns_limit_k_min -17
_diffrn_reflns_limit_l_max 14
_diffrn_reflns_limit_l_min -10
_diffrn_reflns_number 12608
_diffrn_reflns_reduction_process 'SAINT (Bruker, 1997)'
_diffrn_reflns_theta_full 25.00
_diffrn_reflns_theta_max 25.00
_diffrn_reflns_theta_min 2.02
_diffrn_standards_decay_% 0
_diffrn_standards_interval_count 0
_diffrn_standards_interval_time 0
_diffrn_standards_number 0
_exptl_absorpt_coefficient_mu 0.521
_exptl_absorpt_correction_T_max 0.9268
_exptl_absorpt_correction_T_min 0.8802
_exptl_absorpt_correction_type multi-scan
_exptl_absorpt_process_details '(SADABS; Sheldrick, 1996)'
_exptl_crystal_colour colorless
_exptl_crystal_density_diffrn 1.343
_exptl_crystal_density_method 'not measured'
_exptl_crystal_description prism
_exptl_crystal_F_000 1152
_exptl_crystal_size_max 0.25
_exptl_crystal_size_mid 0.20
_exptl_crystal_size_min 0.15
_refine_diff_density_max 0.254
_refine_diff_density_min -0.191
_refine_ls_extinction_method none
_refine_ls_goodness_of_fit_ref 1.002
_refine_ls_hydrogen_treatment mixed
_refine_ls_matrix_type full
_refine_ls_number_parameters 360
_refine_ls_number_reflns 4772
_refine_ls_number_restraints 252
_refine_ls_restrained_S_all 0.989
_refine_ls_R_factor_all 0.1471
_refine_ls_R_factor_gt 0.0589
_refine_ls_shift/su_max 0.003
_refine_ls_shift/su_mean 0.000
_refine_ls_structure_factor_coef Fsqd
_refine_ls_weighting_details 'calc w = 1/[\s^2^(Fo^2^)+(0.0343P)^2^+0.7831P] where P = (Fo^2^+2Fc^2^)/3'
_refine_ls_weighting_scheme calc
_refine_ls_wR_factor_gt 0.0905
_refine_ls_wR_factor_ref 0.1140
_reflns_number_gt 2335
_reflns_number_total 4780
_reflns_threshold_expression I>2\s(I)
_cod_data_source_file ww6097.cif
_cod_data_source_block I
_cod_depositor_comments
;
The following automatic conversions were performed:
'_symmetry_cell_setting' value 'Monoclinic' changed to 'monoclinic'
according to '/home/saulius/struct/CIF-dictionaries/cif_core.dic'
dictionary named 'cif_core.dic' version 2.4.1 from 2010-06-29.

Automatic conversion script
Id: cif_fix_enum 1527 2010-12-29 10:47:43Z saulius 

The following automatic conversions were performed:

'_symmetry_cell_setting' value 'Monoclinic' changed to 'monoclinic'
according to /home/saulius/struct/CIF-dictionaries/cif_core.dic
dictionary named 'cif_core.dic' version 2.4.1 from 2010-06-29.

Automatic conversion script
Id: cif_fix_values 1715 2011-07-08 13:25:40Z adriana 
;
_cod_original_sg_symbol_H-M 'P 21/n'
_cod_database_code 2202982
_cod_database_fobs_code 2202982

loop_
_symmetry_equiv_pos_as_xyz
'x, y, z'
'-x+1/2, y+1/2, -z+1/2'
'-x, -y, -z'
'x-1/2, -y-1/2, z-1/2'

loop_
_atom_site_label
_atom_site_fract_x
_atom_site_fract_y
_atom_site_fract_z
_atom_site_U_iso_or_equiv
_atom_site_adp_type
_atom_site_calc_flag
_atom_site_refinement_flags
_atom_site_occupancy
_atom_site_disorder_assembly
_atom_site_disorder_group
_atom_site_type_symbol
S1 0.58944(9) 0.04420(6) 0.72001(10) 0.0737(4) Uani d . 1 . . S
S2 0.38138(9) 0.11800(7) 0.78092(10) 0.0697(4) Uani d . 1 . . S
S3 0.89432(12) -0.22489(6) 0.57718(9) 0.0802(4) Uani d . 1 . . S
S4 0.87887(13) -0.38177(7) 0.49189(14) 0.1094(5) Uani d . 1 . . S
S5 1.07953(10) 0.01463(6) 0.89455(9) 0.0730(4) Uani d D 1 . . S
S6 1.2236(12) 0.0415(6) 1.0833(12) 0.092(3) Uani d PDU 0.47(3) A 1 S
C21 1.167(2) 0.0760(10) 0.9661(14) 0.047(5) Uani d PDU 0.47(3) A 1 C
C22 1.2816(17) 0.1276(9) 1.1064(14) 0.084(6) Uani d PDU 0.47(3) A 1 C
H22 1.3261 0.1399 1.1667 0.101 Uiso calc PR 0.47(3) A 1 H
C23 1.2551(16) 0.1748(8) 1.0272(14) 0.063(6) Uani d PDU 0.47(3) A 1 C
N3 1.188(3) 0.1450(11) 0.9446(14) 0.051(6) Uani d PDU 0.47(3) A 1 N
C24 1.290(2) 0.2560(9) 1.018(2) 0.090(9) Uani d PDU 0.47(3) A 1 C
H24A 1.3399 0.2687 1.0774 0.135 Uiso calc PR 0.47(3) A 1 H
H24B 1.2269 0.2880 1.0178 0.135 Uiso calc PR 0.47(3) A 1 H
H24C 1.3261 0.2629 0.9525 0.135 Uiso calc PR 0.47(3) A 1 H
S6' 1.1851(12) 0.0650(9) 1.1088(7) 0.089(3) Uani d PDU 0.53(3) A 2 S
C21' 1.154(2) 0.0802(9) 0.9754(12) 0.052(5) Uani d PDU 0.53(3) A 2 C
C22' 1.2543(15) 0.1484(10) 1.1150(12) 0.076(5) Uani d PDU 0.53(3) A 2 C
H22A 1.2900 0.1682 1.1763 0.092 Uiso calc PR 0.53(3) A 2 H
C23' 1.2495(13) 0.1812(6) 1.0192(13) 0.053(5) Uani d PDU 0.53(3) A 2 C
N3' 1.192(2) 0.1422(9) 0.9379(13) 0.050(5) Uani d PDU 0.53(3) A 2 N
C24' 1.3007(19) 0.2557(7) 0.9911(18) 0.069(5) Uani d PDU 0.53(3) A 2 C
H24D 1.3365 0.2773 1.0541 0.103 Uiso calc PR 0.53(3) A 2 H
H24E 1.2445 0.2892 0.9630 0.103 Uiso calc PR 0.53(3) A 2 H
H24F 1.3534 0.2478 0.9384 0.103 Uiso calc PR 0.53(3) A 2 H
N1 0.5027(3) 0.17344(19) 0.6409(3) 0.0618(10) Uani d . 1 . . N
N2 0.9259(3) -0.27008(19) 0.3751(3) 0.0674(10) Uani d . 1 . . N
C1 0.7899(3) 0.0318(2) 0.6336(3) 0.0470(10) Uani d . 1 . . C
C2 0.8783(3) 0.0609(2) 0.6969(3) 0.0469(10) Uani d . 1 A . C
C3 0.9793(3) 0.0248(2) 0.6980(3) 0.0442(9) Uani d . 1 . . C
C4 0.9924(3) -0.0414(2) 0.6398(3) 0.0468(10) Uani d . 1 A . C
C5 0.9029(3) -0.0700(2) 0.5779(3) 0.0494(10) Uani d . 1 . . C
C6 0.8012(3) -0.0347(2) 0.5771(3) 0.0513(10) Uani d . 1 A . C
C7 0.7034(3) -0.0687(2) 0.5134(4) 0.0808(14) Uani d . 1 . . C
H7A 0.6371 -0.0552 0.5461 0.121 Uiso calc R 1 A . H
H7B 0.7105 -0.1224 0.5126 0.121 Uiso calc R 1 . . H
H7C 0.7010 -0.0500 0.4415 0.121 Uiso calc R 1 . . H
C8 1.1015(3) -0.0820(2) 0.6446(3) 0.0711(13) Uani d . 1 . . C
H8A 1.0892 -0.1352 0.6403 0.107 Uiso calc R 1 A . H
H8B 1.1417 -0.0702 0.7106 0.107 Uiso calc R 1 . . H
H8C 1.1429 -0.0663 0.5857 0.107 Uiso calc R 1 . . H
C9 0.8637(3) 0.1293(2) 0.7669(3) 0.0690(13) Uani d . 1 . . C
H9A 0.9000 0.1716 0.7373 0.103 Uiso calc R 1 A . H
H9B 0.8949 0.1195 0.8377 0.103 Uiso calc R 1 . . H
H9C 0.7870 0.1401 0.7701 0.103 Uiso calc R 1 . . H
C10 0.6835(3) 0.0744(2) 0.6222(3) 0.0615(12) Uani d . 1 . . C
H10A 0.6500 0.0666 0.5509 0.074 Uiso calc R 1 . . H
H10B 0.6980 0.1277 0.6311 0.074 Uiso calc R 1 . . H
C11 0.4942(3) 0.1174(2) 0.7055(3) 0.0546(11) Uani d . 1 . . C
C12 0.3422(4) 0.2001(2) 0.7194(4) 0.0697(13) Uani d . 1 . . C
H12 0.2786 0.2264 0.7326 0.084 Uiso calc R 1 . . H
C13 0.4142(4) 0.2216(2) 0.6503(4) 0.0656(12) Uani d . 1 . . C
C14 0.4099(4) 0.2905(3) 0.5811(4) 0.1088(19) Uani d . 1 . . C
H14A 0.4074 0.2759 0.5072 0.163 Uiso calc R 1 . . H
H14B 0.4741 0.3206 0.5973 0.163 Uiso calc R 1 . . H
H14C 0.3456 0.3192 0.5945 0.163 Uiso calc R 1 . . H
C15 0.9189(3) -0.13771(19) 0.5068(3) 0.0620(12) Uani d . 1 A . C
H15A 0.9932 -0.1377 0.4834 0.074 Uiso calc R 1 . . H
H15B 0.8689 -0.1344 0.4438 0.074 Uiso calc R 1 . . H
C16 0.9039(4) -0.2878(2) 0.4713(4) 0.0675(13) Uani d . 1 . . C
C17 0.8996(5) -0.3966(3) 0.3602(5) 0.110(2) Uani d . 1 . . C
H17 0.8946 -0.4434 0.3273 0.132 Uiso calc R 1 . . H
C18 0.9241(4) -0.3330(3) 0.3096(5) 0.0823(15) Uani d . 1 . . C
C19 0.9500(5) -0.3251(3) 0.1959(4) 0.117(2) Uani d . 1 . . C
H19A 0.9079 -0.2846 0.1638 0.175 Uiso calc R 1 . . H
H19B 0.9322 -0.3709 0.1585 0.175 Uiso calc R 1 . . H
H19C 1.0268 -0.3146 0.1919 0.175 Uiso calc R 1 . . H
C20 1.0758(3) 0.0581(2) 0.7634(3) 0.0566(11) Uani d . 1 A . C
H20A 1.0671 0.1120 0.7697 0.068 Uiso calc R 1 . . H
H20B 1.1435 0.0481 0.7293 0.068 Uiso calc R 1 . . H

loop_
_atom_site_aniso_label
_atom_site_aniso_U_11
_atom_site_aniso_U_22
_atom_site_aniso_U_33
_atom_site_aniso_U_12
_atom_site_aniso_U_13
_atom_site_aniso_U_23
S1 0.0582(8) 0.0782(8) 0.0866(9) 0.0139(6) 0.0210(7) 0.0264(7)
S2 0.0516(7) 0.0878(9) 0.0703(8) 0.0050(6) 0.0096(6) -0.0024(7)
S3 0.1171(11) 0.0646(8) 0.0590(8) -0.0089(7) 0.0061(7) -0.0015(6)
S4 0.1386(14) 0.0576(9) 0.1305(15) -0.0007(8) -0.0041(11) 0.0015(8)
S5 0.0888(9) 0.0709(8) 0.0571(8) -0.0337(7) -0.0151(7) 0.0128(6)
S6 0.097(5) 0.092(4) 0.080(4) -0.016(3) -0.049(3) 0.023(3)
C21 0.041(10) 0.061(11) 0.040(9) -0.008(9) 0.009(8) -0.002(9)
C22 0.075(10) 0.106(11) 0.067(9) -0.019(9) -0.034(8) 0.016(8)
C23 0.061(11) 0.071(11) 0.056(11) -0.010(10) -0.012(10) -0.008(10)
N3 0.056(11) 0.061(11) 0.034(9) 0.007(10) -0.007(9) -0.010(9)
C24 0.120(17) 0.099(14) 0.049(12) 0.014(11) -0.009(10) 0.010(10)
S6' 0.098(5) 0.108(5) 0.058(3) -0.050(4) -0.026(3) 0.032(3)
C21' 0.034(8) 0.065(10) 0.055(10) -0.011(7) -0.009(8) 0.010(8)
C22' 0.071(9) 0.088(9) 0.066(8) -0.039(8) -0.029(7) 0.008(7)
C23' 0.045(9) 0.061(9) 0.052(9) -0.003(8) 0.009(8) -0.005(8)
N3' 0.056(10) 0.043(9) 0.053(10) -0.013(8) 0.007(8) -0.002(8)
C24' 0.097(11) 0.057(8) 0.054(11) -0.037(8) 0.014(8) -0.036(6)
N1 0.055(2) 0.062(2) 0.068(3) 0.006(2) 0.0016(19) 0.003(2)
N2 0.076(3) 0.061(2) 0.063(3) 0.0150(19) -0.014(2) -0.015(2)
C1 0.043(3) 0.057(3) 0.042(2) -0.002(2) 0.009(2) 0.008(2)
C2 0.059(3) 0.046(2) 0.037(2) -0.006(2) 0.009(2) -0.0013(19)
C3 0.045(3) 0.051(2) 0.038(2) -0.008(2) 0.0060(19) 0.0013(19)
C4 0.048(3) 0.052(3) 0.042(2) 0.000(2) 0.010(2) 0.002(2)
C5 0.060(3) 0.051(2) 0.038(2) -0.007(2) 0.009(2) -0.002(2)
C6 0.048(3) 0.064(3) 0.042(3) -0.011(2) 0.001(2) 0.000(2)
C7 0.067(3) 0.100(4) 0.072(3) -0.013(3) -0.016(3) -0.020(3)
C8 0.064(3) 0.074(3) 0.076(3) 0.012(2) 0.007(3) -0.005(2)
C9 0.080(3) 0.062(3) 0.066(3) 0.005(2) 0.008(3) -0.008(2)
C10 0.050(3) 0.073(3) 0.062(3) 0.005(2) 0.010(2) 0.012(2)
C11 0.045(3) 0.065(3) 0.053(3) 0.001(2) 0.001(2) -0.002(2)
C12 0.055(3) 0.081(3) 0.072(3) 0.012(3) -0.004(3) -0.021(3)
C13 0.067(4) 0.058(3) 0.070(3) 0.010(3) -0.010(3) -0.011(3)
C14 0.121(5) 0.074(4) 0.132(5) 0.027(3) 0.009(4) 0.016(3)
C15 0.077(3) 0.062(3) 0.047(3) 0.000(2) 0.002(2) -0.005(2)
C16 0.073(3) 0.055(3) 0.072(3) 0.002(2) -0.012(3) -0.007(3)
C17 0.134(5) 0.074(4) 0.120(5) 0.013(3) -0.018(4) -0.035(4)
C18 0.081(4) 0.075(4) 0.087(4) 0.018(3) -0.026(3) -0.024(3)
C19 0.138(5) 0.126(5) 0.083(5) 0.043(4) -0.021(4) -0.040(4)
C20 0.061(3) 0.058(3) 0.050(3) -0.012(2) 0.000(2) 0.005(2)

loop_
_atom_type_symbol
_atom_type_description
_atom_type_scat_dispersion_real
_atom_type_scat_dispersion_imag
_atom_type_scat_source
C C 0.0033 0.0016 'International Tables Vol C Tables 4.2.6.8 and 6.1.1.4'
H H 0.0000 0.0000 'International Tables Vol C Tables 4.2.6.8 and 6.1.1.4'
N N 0.0061 0.0033 'International Tables Vol C Tables 4.2.6.8 and 6.1.1.4'
S S 0.1246 0.1234 'International Tables Vol C Tables 4.2.6.8 and 6.1.1.4'

loop_
_geom_angle_atom_site_label_1
_geom_angle_atom_site_label_2
_geom_angle_atom_site_label_3
_geom_angle
C11 S1 C10 98.84(19)
C12 S2 C11 88.3(2)
C16 S3 C15 99.1(2)
C17 S4 C16 88.1(3)
C21 S5 C21' 7(2)
C21 S5 C20 100.4(5)
C21' S5 C20 102.8(4)
C21 S6 C22 88.1(6)
N3 C21 S6 116.6(7)
N3 C21 S5 128.1(11)
S6 C21 S5 115.2(8)
C23 C22 S6 111.2(8)
C23 C22 H22 124.4
S6 C22 H22 124.4
C22 C23 N3 115.1(8)
C22 C23 C24 127.2(10)
N3 C23 C24 117.7(10)
C21 N3 C23 109.0(8)
C22' S6' C21' 89.3(5)
N3' C21' S6' 115.1(7)
N3' C21' S5 122.7(9)
S6' C21' S5 122.2(7)
C23' C22' S6' 110.2(7)
C23' C22' H22A 124.9
S6' C22' H22A 124.9
C22' C23' N3' 115.8(7)
C22' C23' C24' 126.6(9)
N3' C23' C24' 117.6(8)
C21' N3' C23' 109.7(7)
C23' C24' H24D 109.5
C23' C24' H24E 109.5
H24D C24' H24E 109.5
C23' C24' H24F 109.5
H24D C24' H24F 109.5
H24E C24' H24F 109.5
C11 N1 C13 109.3(4)
C16 N2 C18 111.1(4)
C6 C1 C2 120.4(4)
C6 C1 C10 119.4(4)
C2 C1 C10 120.1(4)
C3 C2 C1 119.3(3)
C3 C2 C9 120.0(4)
C1 C2 C9 120.7(4)
C2 C3 C4 120.8(3)
C2 C3 C20 119.1(3)
C4 C3 C20 120.1(4)
C5 C4 C3 119.1(4)
C5 C4 C8 120.3(3)
C3 C4 C8 120.6(4)
C6 C5 C4 120.5(3)
C6 C5 C15 120.0(4)
C4 C5 C15 119.4(4)
C1 C6 C5 119.7(3)
C1 C6 C7 120.5(4)
C5 C6 C7 119.8(4)
C6 C7 H7A 109.5
C6 C7 H7B 109.5
H7A C7 H7B 109.5
C6 C7 H7C 109.5
H7A C7 H7C 109.5
H7B C7 H7C 109.5
C4 C8 H8A 109.5
C4 C8 H8B 109.5
H8A C8 H8B 109.5
C4 C8 H8C 109.5
H8A C8 H8C 109.5
H8B C8 H8C 109.5
C2 C9 H9A 109.5
C2 C9 H9B 109.5
H9A C9 H9B 109.5
C2 C9 H9C 109.5
H9A C9 H9C 109.5
H9B C9 H9C 109.5
C1 C10 S1 111.4(3)
C1 C10 H10A 109.3
S1 C10 H10A 109.3
C1 C10 H10B 109.3
S1 C10 H10B 109.3
H10A C10 H10B 108.0
N1 C11 S2 115.9(3)
N1 C11 S1 124.2(3)
S2 C11 S1 119.9(3)
C13 C12 S2 111.2(3)
C13 C12 H12 124.4
S2 C12 H12 124.4
C12 C13 N1 115.3(4)
C12 C13 C14 127.7(4)
N1 C13 C14 117.0(5)
C13 C14 H14A 109.5
C13 C14 H14B 109.5
H14A C14 H14B 109.5
C13 C14 H14C 109.5
H14A C14 H14C 109.5
H14B C14 H14C 109.5
C5 C15 S3 111.2(3)
C5 C15 H15A 109.4
S3 C15 H15A 109.4
C5 C15 H15B 109.4
S3 C15 H15B 109.4
H15A C15 H15B 108.0
N2 C16 S4 115.2(3)
N2 C16 S3 125.6(3)
S4 C16 S3 119.2(3)
C18 C17 S4 112.1(4)
C18 C17 H17 123.9
S4 C17 H17 123.9
C17 C18 N2 113.4(5)
C17 C18 C19 126.9(5)
N2 C18 C19 119.7(5)
C18 C19 H19A 109.5
C18 C19 H19B 109.5
H19A C19 H19B 109.5
C18 C19 H19C 109.5
H19A C19 H19C 109.5
H19B C19 H19C 109.5
C3 C20 S5 107.4(2)
C3 C20 H20A 110.2
S5 C20 H20A 110.2
C3 C20 H20B 110.2
S5 C20 H20B 110.2
H20A C20 H20B 108.5

loop_
_geom_bond_atom_site_label_1
_geom_bond_atom_site_label_2
_geom_bond_site_symmetry_2
_geom_bond_distance
_geom_bond_publ_flag
S1 C11 . 1.748(4) ?
S1 C10 . 1.811(4) ?
S2 C12 . 1.708(5) ?
S2 C11 . 1.717(4) ?
S3 C16 . 1.745(5) ?
S3 C15 . 1.819(4) ?
S4 C17 . 1.705(6) ?
S4 C16 . 1.724(4) ?
S5 C21 . 1.736(10) ?
S5 C21' . 1.763(9) ?
S5 C20 . 1.814(4) ?
S6 C21 . 1.702(12) ?
S6 C22 . 1.706(11) ?
C21 N3 . 1.286(10) ?
C22 C23 . 1.325(12) ?
C22 H22 . 0.9300 ?
C23 N3 . 1.389(10) ?
C23 C24 . 1.516(8) ?
C24 H24A . 0.9600 ?
C24 H24B . 0.9600 ?
C24 H24C . 0.9600 ?
S6' C22' . 1.707(9) ?
S6' C21' . 1.713(10) ?
C21' N3' . 1.296(9) ?
C22' C23' . 1.332(10) ?
C22' H22A . 0.9300 ?
C23' N3' . 1.388(9) ?
C23' C24' . 1.517(8) ?
C24' H24D . 0.9600 ?
C24' H24E . 0.9600 ?
C24' H24F . 0.9600 ?
N1 C11 . 1.293(4) ?
N1 C13 . 1.391(5) ?
N2 C16 . 1.289(5) ?
N2 C18 . 1.388(5) ?
C1 C6 . 1.392(5) ?
C1 C2 . 1.399(5) ?
C1 C10 . 1.503(5) ?
C2 C3 . 1.392(5) ?
C2 C9 . 1.518(5) ?
C3 C4 . 1.398(5) ?
C3 C20 . 1.516(5) ?
C4 C5 . 1.398(5) ?
C4 C8 . 1.515(5) ?
C5 C6 . 1.392(5) ?
C5 C15 . 1.518(5) ?
C6 C7 . 1.521(5) ?
C7 H7A . 0.9600 ?
C7 H7B . 0.9600 ?
C7 H7C . 0.9600 ?
C8 H8A . 0.9600 ?
C8 H8B . 0.9600 ?
C8 H8C . 0.9600 ?
C9 H9A . 0.9600 ?
C9 H9B . 0.9600 ?
C9 H9C . 0.9600 ?
C10 H10A . 0.9700 ?
C10 H10B . 0.9700 ?
C12 C13 . 1.326(6) ?
C12 H12 . 0.9300 ?
C13 C14 . 1.502(6) ?
C14 H14A . 0.9600 ?
C14 H14B . 0.9600 ?
C14 H14C . 0.9600 ?
C15 H15A . 0.9700 ?
C15 H15B . 0.9700 ?
C17 C18 . 1.341(6) ?
C17 H17 . 0.9300 ?
C18 C19 . 1.483(7) ?
C19 H19A . 0.9600 ?
C19 H19B . 0.9600 ?
C19 H19C . 0.9600 ?
C20 H20A . 0.9700 ?
C20 H20B . 0.9700 ?

loop_
_geom_torsion_atom_site_label_1
_geom_torsion_atom_site_label_2
_geom_torsion_atom_site_label_3
_geom_torsion_atom_site_label_4
_geom_torsion
C22 S6 C21 N3 0.02(17)
C22 S6 C21 S5 -176(2)
C21' S5 C21 N3 -89(8)
C20 S5 C21 N3 22.8(14)
C21' S5 C21 S6 87(7)
C20 S5 C21 S6 -161.7(16)
C21 S6 C22 C23 0.03(16)
S6 C22 C23 N3 -0.1(3)
S6 C22 C23 C24 -179.9(3)
S6 C21 N3 C23 -0.1(3)
S5 C21 N3 C23 175(3)
C22 C23 N3 C21 0.1(4)
C24 C23 N3 C21 179.9(3)
C22' S6' C21' N3' 0.02(17)
C22' S6' C21' S5 178(2)
C21 S5 C21' N3' 70(7)
C20 S5 C21' N3' 0.0(11)
C21 S5 C21' S6' -108(8)
C20 S5 C21' S6' -178.2(16)
C21' S6' C22' C23' 0.05(15)
S6' C22' C23' N3' -0.1(3)
S6' C22' C23' C24' -179.9(3)
S6' C21' N3' C23' -0.1(3)
S5 C21' N3' C23' -178(2)
C22' C23' N3' C21' 0.1(4)
C24' C23' N3' C21' 179.9(3)
C6 C1 C2 C3 3.5(5)
C10 C1 C2 C3 -173.5(3)
C6 C1 C2 C9 -174.2(3)
C10 C1 C2 C9 8.8(5)
C1 C2 C3 C4 -2.3(5)
C9 C2 C3 C4 175.5(3)
C1 C2 C3 C20 177.8(3)
C9 C2 C3 C20 -4.5(5)
C2 C3 C4 C5 1.6(5)
C20 C3 C4 C5 -178.4(3)
C2 C3 C4 C8 -177.7(3)
C20 C3 C4 C8 2.2(5)
C3 C4 C5 C6 -2.3(5)
C8 C4 C5 C6 177.1(4)
C3 C4 C5 C15 174.6(3)
C8 C4 C5 C15 -6.1(5)
C2 C1 C6 C5 -4.2(5)
C10 C1 C6 C5 172.9(3)
C2 C1 C6 C7 176.5(4)
C10 C1 C6 C7 -6.5(5)
C4 C5 C6 C1 3.6(6)
C15 C5 C6 C1 -173.3(3)
C4 C5 C6 C7 -177.1(4)
C15 C5 C6 C7 6.1(5)
C6 C1 C10 S1 89.9(4)
C2 C1 C10 S1 -93.0(4)
C11 S1 C10 C1 166.6(3)
C13 N1 C11 S2 0.2(4)
C13 N1 C11 S1 -179.3(3)
C12 S2 C11 N1 0.5(3)
C12 S2 C11 S1 179.9(3)
C10 S1 C11 N1 -1.1(4)
C10 S1 C11 S2 179.5(2)
C11 S2 C12 C13 -1.0(3)
S2 C12 C13 N1 1.3(5)
S2 C12 C13 C14 -179.6(4)
C11 N1 C13 C12 -1.0(5)
C11 N1 C13 C14 179.9(4)
C6 C5 C15 S3 -92.4(4)
C4 C5 C15 S3 90.7(4)
C16 S3 C15 C5 173.7(3)
C18 N2 C16 S4 -0.1(5)
C18 N2 C16 S3 -178.2(3)
C17 S4 C16 N2 -0.2(4)
C17 S4 C16 S3 178.1(3)
C15 S3 C16 N2 1.7(5)
C15 S3 C16 S4 -176.3(3)
C16 S4 C17 C18 0.4(4)
S4 C17 C18 N2 -0.6(6)
S4 C17 C18 C19 178.2(4)
C16 N2 C18 C17 0.4(6)
C16 N2 C18 C19 -178.5(4)
C2 C3 C20 S5 92.4(4)
C4 C3 C20 S5 -87.6(4)
C21 S5 C20 C3 -164.4(11)
C21' S5 C20 C3 -157.9(10)
